data_7707445
loop_
_publ_author_name
'Szczepkowska, Anna M.'
'Janeta, Mateusz'
'Siczek, Mi\/losz'
'Tylus, W\/lodzimierz'
'Trzeciak, Anna M.'
'Bury, Wojciech'

_publ_section_title
;
 Immobilization of Rh(I) precursor in a porphyrin metal-organic framework
 - turning on the catalytic activity.
;
_journal_issue 26
_journal_name_full 'Dalton transactions (Cambridge, England : 2003)'
_journal_page_first 9051
_journal_page_last 9058
_journal_paper_doi 10.1039/d1dt00518a
_journal_volume 50
_journal_year 2021
_chemical_formula_moiety 'C97 H65 Cl N8 O38 Rh2 Zr6'
_chemical_formula_sum 'C97 H53 Cl N8 O38 Rh2 Zr6'
_chemical_formula_weight 2727.06
_space_group_crystal_system hexagonal
_space_group_IT_number 191
_space_group_name_Hall '-P 6 2'
_space_group_name_H-M_alt 'P 6/m m m'
_atom_sites_solution_hydrogens geom
_audit_creation_method SHELXL-2018/1
_audit_update_record
;
2021-04-13 deposited with the CCDC.	2021-05-04 downloaded from the CCDC.
;
_cell_angle_alpha 90
_cell_angle_beta 90
_cell_angle_gamma 120
_cell_formula_units_Z 3
_cell_length_a 42.262(8)
_cell_length_b 42.262(8)
_cell_length_c 16.951(2)
_cell_measurement_reflns_used 17653
_cell_measurement_temperature 100(2)
_cell_measurement_theta_max 66.71
_cell_measurement_theta_min 2.08
_cell_volume 26220(8)
_computing_cell_refinement 'CrysAlisPro 1.171.41.61a (Rigaku OD, 2020)'
_computing_data_collection 'CrysAlisPro 1.171.41.61a (Rigaku OD, 2020)'
_computing_data_reduction 'CrysAlisPro 1.171.41.61a (Rigaku OD, 2020)'
_computing_structure_refinement 'SHELXL-2018/1 (Sheldrick, 2018)'
_computing_structure_solution 'SHELXS(Sheldrick, 2018)'
_diffrn_ambient_temperature 100(2)
_diffrn_detector 'Hybrid Pixel Array Detector'
_diffrn_detector_type 'HyPix-Arc 150'
_diffrn_measured_fraction_theta_full 0.998
_diffrn_measured_fraction_theta_max 0.998
_diffrn_measurement_device 'four-circle diffractometer'
_diffrn_measurement_device_type 'XtaLAB Synergy R, DW system, HyPix-Arc 150'
_diffrn_measurement_method /w
_diffrn_radiation_monochromator mirror
_diffrn_radiation_probe x-ray
_diffrn_radiation_type CuK\a
_diffrn_radiation_wavelength 1.54184
_diffrn_reflns_av_R_equivalents 0.1078
_diffrn_reflns_av_unetI/netI 0.0498
_diffrn_reflns_Laue_measured_fraction_full 0.998
_diffrn_reflns_Laue_measured_fraction_max 0.998
_diffrn_reflns_limit_h_max 50
_diffrn_reflns_limit_h_min -50
_diffrn_reflns_limit_k_max 50
_diffrn_reflns_limit_k_min -48
_diffrn_reflns_limit_l_max 20
_diffrn_reflns_limit_l_min -15
_diffrn_reflns_number 121519
_diffrn_reflns_point_group_measured_fraction_full 0.998
_diffrn_reflns_point_group_measured_fraction_max 0.998
_diffrn_reflns_theta_full 67.159
_diffrn_reflns_theta_max 67.159
_diffrn_reflns_theta_min 2.414
_diffrn_source 'Rotating-anode X-ray tube'
_diffrn_source_type 'Rigaku (Cu) X-ray Source'
_exptl_absorpt_coefficient_mu 2.452
_exptl_absorpt_correction_T_max 0.981
_exptl_absorpt_correction_T_min 0.795
_exptl_absorpt_correction_type gaussian
_exptl_absorpt_process_details
;
CrysAlisPro 1.171.41.61a (Rigaku Oxford Diffraction, 2020)
Numerical absorption correction based on gaussian integration over
			a multifaceted crystal model
Empirical absorption correction using spherical harmonics,
 implemented in SCALE3 ABSPACK scaling algorithm.
;
_exptl_crystal_colour PURPLE
_exptl_crystal_density_diffrn 0.518
_exptl_crystal_description BLOCK
_exptl_crystal_F_000 4026
_exptl_crystal_size_max 0.232
_exptl_crystal_size_mid 0.023
_exptl_crystal_size_min 0.022
_refine_diff_density_max 1.586
_refine_diff_density_min -3.044
_refine_diff_density_rms 0.202
_refine_ls_extinction_method none
_refine_ls_goodness_of_fit_ref 1.165
_refine_ls_hydrogen_treatment constr
_refine_ls_matrix_type full
_refine_ls_number_parameters 200
_refine_ls_number_reflns 8665
_refine_ls_number_restraints 4
_refine_ls_restrained_S_all 1.165
_refine_ls_R_factor_all 0.1356
_refine_ls_R_factor_gt 0.0964
_refine_ls_shift/su_max 0.001
_refine_ls_shift/su_mean 0.000
_refine_ls_structure_factor_coef Fsqd
_refine_ls_weighting_details 'w=1/[\s^2^(Fo^2^)+(0.2000P)^2^] where P=(Fo^2^+2Fc^2^)/3'
_refine_ls_weighting_scheme calc
_refine_ls_wR_factor_gt 0.2784
_refine_ls_wR_factor_ref 0.3173
_reflns_Friedel_coverage 0.000
_reflns_number_gt 5711
_reflns_number_total 8665
_reflns_threshold_expression 'I > 2\s(I)'
_cod_data_source_file d1dt00518a2.cif
_cod_data_source_block aw523a
_cod_depositor_comments 'Adding full bibliography for 7707445--7707447.cif.'
_cod_original_cell_volume 26220(10)
_cod_database_code 7707445
_shelx_shelxl_version_number 2018/1
_shelx_space_group_comment
;
The symmetry employed for this shelxl refinement is uniquely defined
by the following loop, which should always be used as a source of
symmetry information in preference to the above space-group names.
They are only intended as comments.
;

loop_
_space_group_symop_operation_xyz
'x, y, z'
'-y, x-y, z'
'-x+y, -x, z'
'-x, -y, z'
'y, -x+y, z'
'x-y, x, z'
'y, x, -z'
'x-y, -y, -z'
'-x, -x+y, -z'
'-y, -x, -z'
'-x+y, y, -z'
'x, x-y, -z'
'-x, -y, -z'
'y, -x+y, -z'
'x-y, x, -z'
'x, y, -z'
'-y, x-y, -z'
'-x+y, -x, -z'
'-y, -x, z'
'-x+y, y, z'
'x, x-y, z'
'y, x, z'
'x-y, -y, z'
'-x, -x+y, z'

loop_
_atom_site_label
_atom_site_type_symbol
_atom_site_fract_x
_atom_site_fract_y
_atom_site_fract_z
_atom_site_U_iso_or_equiv
_atom_site_adp_type
_atom_site_occupancy
_atom_site_site_symmetry_order
_atom_site_calc_flag
_atom_site_refinement_flags_posn
_atom_site_refinement_flags_adp
_atom_site_refinement_flags_occupancy
_atom_site_disorder_assembly
_atom_site_disorder_group
Zr1 Zr 0.46632(2) 0.53368(2) 0.500000 0.0342(3) Uani 1 4 d S T P . .
Zr2 Zr 0.54182(2) 0.54182(2) 0.60343(4) 0.0418(3) Uani 1 2 d S T P . .
Rh1 Rh 0.50054(6) 0.75027(3) 1.000000 0.0878(6) Uani 1 4 d DS T P . .
Cl1 Cl 0.4382(7) 0.7191(3) 1.000000 0.069(4) Uiso 0.25 4 d S . P A 1
C12 C 0.4517(5) 0.7258(3) 1.000000 0.040(14) Uiso 0.25 4 d DS . P A 1
Cl2 Cl 0.5613(5) 0.7806(3) 1.000000 0.071(4) Uiso 0.25 4 d S . P A 2
C11 C 0.5495(5) 0.7747(3) 1.000000 0.071(4) Uiso 0.25 4 d DS . P A 2
O11 O 0.5819(7) 0.7909(4) 1.000000 0.13(2) Uiso 0.25 4 d DS . P A 2
N1 N 0.4994(3) 0.7019(2) 1.000000 0.079(3) Uani 1 2 d S T P A .
N2 N 0.5009(3) 0.75044(17) 0.8804(4) 0.073(3) Uani 1 2 d S T P A .
C1 C 0.4988(3) 0.6822(2) 0.9354(4) 0.087(3) Uani 1 1 d . . . . .
C2 C 0.4970(4) 0.6487(3) 0.9605(5) 0.125(5) Uani 1 1 d . . . . .
H2 H 0.496049 0.630099 0.927225 0.149 Uiso 1 1 calc R U . . .
C5 C 0.5012(3) 0.6935(2) 0.8568(4) 0.084(3) Uani 1 1 d . . . . .
C6 C 0.5030(3) 0.7256(2) 0.8325(4) 0.077(3) Uani 1 1 d . . . . .
C7 C 0.5065(3) 0.7370(2) 0.7521(4) 0.087(3) Uani 1 1 d . . . . .
H7 H 0.508478 0.724546 0.707328 0.104 Uiso 1 1 calc R U . . .
C51 C 0.5026(3) 0.6687(2) 0.7962(4) 0.073(3) Uani 1 1 d . . . . .
C52 C 0.4750(3) 0.6500(3) 0.7443(5) 0.081(3) Uani 1 1 d . . . . .
H52 H 0.454189 0.653050 0.745843 0.097 Uiso 1 1 calc R U . . .
C53 C 0.4762(3) 0.6261(2) 0.6884(4) 0.068(2) Uani 1 1 d . . . . .
H53 H 0.456554 0.613289 0.652576 0.082 Uiso 1 1 calc R U . . .
C54 C 0.5063(2) 0.6213(2) 0.6859(4) 0.059(2) Uani 1 1 d . . . . .
C55 C 0.5347(3) 0.6402(3) 0.7386(5) 0.086(3) Uani 1 1 d . . . . .
H55 H 0.555435 0.637099 0.738208 0.103 Uiso 1 1 calc R U . . .
C56 C 0.5322(3) 0.6636(3) 0.7919(5) 0.102(4) Uani 1 1 d . . . . .
H56 H 0.551945 0.676828 0.827326 0.123 Uiso 1 1 calc R U . . .
C57 C 0.5068(2) 0.5942(2) 0.6330(4) 0.0514(18) Uani 1 1 d . . . . .
O51 O 0.48290(13) 0.58088(12) 0.5800(2) 0.0477(11) Uani 1 1 d . . . . .
O52 O 0.53118(16) 0.58572(15) 0.6460(3) 0.0655(15) Uani 1 1 d . . . . .
O6 O 0.5574(3) 0.5245(2) 0.500000 0.080(3) Uani 1 2 d S T P . .
H6 H 0.584565 0.535800 0.499998 0.096 Uiso 1 2 calc R U P . .
O5 O 0.48380(11) 0.51620(11) 0.6028(6) 0.083(3) Uani 1 2 d S T P . .
H5 H 0.475922 0.524078 0.650958 0.100 Uiso 0.25 2 calc R U P . .
O4 O 0.5382(3) 0.5382(3) 0.7341(4) 0.087(3) Uani 1 2 d S T P . .
O3 O 0.5940(2) 0.5940(2) 0.5821(6) 0.094(3) Uani 1 2 d S T P . .
O12 O 0.4195(7) 0.7097(4) 1.000000 0.10(2) Uiso 0.25 4 d DS . P A 1
O1W O 0.4643(4) 0.5357(4) 0.7850(14) 0.135(9) Uani 0.5 2 d S T P B 2
O3W O 0.4711(6) 0.5289(6) 0.940(3) 0.246(19) Uiso 0.5 2 d S . P C 3
O2W O 0.569(2) 0.6640(19) 0.500000 0.20(3) Uiso 0.25 2 d S . P D 4

loop_
_atom_site_aniso_label
_atom_site_aniso_U_11
_atom_site_aniso_U_22
_atom_site_aniso_U_33
_atom_site_aniso_U_23
_atom_site_aniso_U_13
_atom_site_aniso_U_12
Zr1 0.0501(5) 0.0501(5) 0.0198(5) 0.000 0.000 0.0381(5)
Zr2 0.0568(4) 0.0568(4) 0.0300(4) -0.0108(3) -0.0108(3) 0.0421(4)
Rh1 0.1810(18) 0.0768(6) 0.0405(7) 0.000 0.000 0.0905(9)
N1 0.192(12) 0.062(6) 0.025(4) 0.000 0.000 0.096(7)
N2 0.161(10) 0.064(4) 0.025(4) -0.002(3) -0.004(5) 0.080(5)
C1 0.200(11) 0.073(5) 0.035(4) -0.009(4) -0.009(5) 0.103(7)
C2 0.302(17) 0.095(7) 0.045(4) -0.010(5) -0.014(7) 0.151(10)
C5 0.179(10) 0.078(6) 0.037(4) -0.002(4) -0.006(5) 0.096(7)
C6 0.172(10) 0.069(5) 0.027(3) -0.005(3) -0.004(5) 0.088(6)
C7 0.181(10) 0.075(6) 0.035(4) -0.001(4) 0.004(5) 0.088(7)
C51 0.149(9) 0.080(6) 0.031(4) -0.014(4) -0.012(5) 0.088(6)
C52 0.133(8) 0.090(6) 0.061(5) -0.004(5) 0.008(5) 0.087(7)
C53 0.115(7) 0.082(6) 0.044(4) -0.018(4) -0.009(4) 0.076(6)
C54 0.096(6) 0.066(5) 0.041(4) -0.008(3) -0.001(4) 0.059(5)
C55 0.110(8) 0.103(7) 0.078(6) -0.046(6) -0.031(6) 0.078(7)
C56 0.179(12) 0.104(8) 0.055(5) -0.044(5) -0.051(6) 0.094(8)
C57 0.078(5) 0.060(4) 0.041(4) -0.015(3) -0.010(4) 0.053(4)
O51 0.072(3) 0.055(3) 0.036(2) -0.011(2) -0.007(2) 0.046(3)
O52 0.091(4) 0.078(4) 0.059(3) -0.037(3) -0.027(3) 0.066(3)
O6 0.163(9) 0.095(6) 0.029(3) 0.000 0.000 0.101(7)
O5 0.068(4) 0.068(4) 0.116(7) 0.032(3) -0.032(3) 0.035(4)
O4 0.142(7) 0.142(7) 0.034(4) -0.027(4) -0.027(4) 0.114(7)
O3 0.059(4) 0.059(4) 0.172(9) -0.015(5) -0.015(5) 0.037(4)
O1W 0.156(16) 0.156(16) 0.090(15) -0.003(8) 0.003(8) 0.074(18)

loop_
_atom_type_symbol
_atom_type_description
_atom_type_scat_dispersion_real
_atom_type_scat_dispersion_imag
_atom_type_scat_source
C C 0.0181 0.0091 'International Tables Vol C Tables 4.2.6.8 and 6.1.1.4'
H H 0.0000 0.0000 'International Tables Vol C Tables 4.2.6.8 and 6.1.1.4'
Cl Cl 0.3639 0.7018 'International Tables Vol C Tables 4.2.6.8 and 6.1.1.4'
N N 0.0311 0.0180 'International Tables Vol C Tables 4.2.6.8 and 6.1.1.4'
O O 0.0492 0.0322 'International Tables Vol C Tables 4.2.6.8 and 6.1.1.4'
Rh Rh 0.0927 3.6045 'International Tables Vol C Tables 4.2.6.8 and 6.1.1.4'
Zr Zr -0.1862 2.2449 'International Tables Vol C Tables 4.2.6.8 and 6.1.1.4'

loop_
_geom_angle_atom_site_label_1
_geom_angle_atom_site_label_2
_geom_angle_atom_site_label_3
_geom_angle
_geom_angle_site_symmetry_1
_geom_angle_site_symmetry_3
_geom_angle_publ_flag
O6 Zr1 O6 107.8(5) 7_556 13_666 ?
O6 Zr1 O5 69.57(19) 7_556 . ?
O6 Zr1 O5 69.57(19) 13_666 . ?
O6 Zr1 O5 69.57(19) 7_556 16_556 ?
O6 Zr1 O5 69.57(19) 13_666 16_556 ?
O5 Zr1 O5 107.4(5) . 16_556 ?
O6 Zr1 O51 142.12(12) 7_556 10_666 ?
O6 Zr1 O51 78.9(2) 13_666 10_666 ?
O5 Zr1 O51 142.42(13) . 10_666 ?
O5 Zr1 O51 78.8(2) 16_556 10_666 ?
O6 Zr1 O51 142.12(12) 7_556 19_665 ?
O6 Zr1 O51 78.9(2) 13_666 19_665 ?
O5 Zr1 O51 78.8(2) . 19_665 ?
O5 Zr1 O51 142.42(13) 16_556 19_665 ?
O51 Zr1 O51 75.5(2) 10_666 19_665 ?
O6 Zr1 O51 78.9(2) 7_556 16_556 ?
O6 Zr1 O51 142.12(12) 13_666 16_556 ?
O5 Zr1 O51 142.42(13) . 16_556 ?
O5 Zr1 O51 78.8(2) 16_556 16_556 ?
O51 Zr1 O51 74.9(3) 10_666 16_556 ?
O51 Zr1 O51 119.3(2) 19_665 16_556 ?
O6 Zr1 O51 78.9(2) 7_556 . ?
O6 Zr1 O51 142.12(12) 13_666 . ?
O5 Zr1 O51 78.8(2) . . ?
O5 Zr1 O51 142.43(13) 16_556 . ?
O51 Zr1 O51 119.3(2) 10_666 . ?
O51 Zr1 O51 74.9(3) 19_665 . ?
O51 Zr1 O51 75.5(2) 16_556 . ?
O6 Zr1 Zr2 89.6(2) 7_556 13_666 ?
O6 Zr1 Zr2 34.69(13) 13_666 13_666 ?
O5 Zr1 Zr2 89.2(2) . 13_666 ?
O5 Zr1 Zr2 34.92(13) 16_556 13_666 ?
O51 Zr1 Zr2 75.10(11) 10_666 13_666 ?
O51 Zr1 Zr2 110.81(13) 19_665 13_666 ?
O51 Zr1 Zr2 110.88(11) 16_556 13_666 ?
O51 Zr1 Zr2 165.65(12) . 13_666 ?
O6 Zr1 Zr2 89.6(2) 7_556 4_665 ?
O6 Zr1 Zr2 34.69(13) 13_666 4_665 ?
O5 Zr1 Zr2 34.93(13) . 4_665 ?
O5 Zr1 Zr2 89.2(2) 16_556 4_665 ?
O51 Zr1 Zr2 110.81(13) 10_666 4_665 ?
O51 Zr1 Zr2 75.10(11) 19_665 4_665 ?
O51 Zr1 Zr2 165.64(12) 16_556 4_665 ?
O51 Zr1 Zr2 110.88(11) . 4_665 ?
Zr2 Zr1 Zr2 60.05(3) 13_666 4_665 ?
O6 Zr1 Zr2 34.69(13) 7_556 16_556 ?
O6 Zr1 Zr2 89.6(2) 13_666 16_556 ?
O5 Zr1 Zr2 89.2(2) . 16_556 ?
O5 Zr1 Zr2 34.92(13) 16_556 16_556 ?
O51 Zr1 Zr2 110.88(11) 10_666 16_556 ?
O51 Zr1 Zr2 165.64(12) 19_665 16_556 ?
O51 Zr1 Zr2 75.10(11) 16_556 16_556 ?
O51 Zr1 Zr2 110.81(13) . 16_556 ?
Zr2 Zr1 Zr2 60.59(3) 13_666 16_556 ?
Zr2 Zr1 Zr2 90.55(3) 4_665 16_556 ?
O6 Zr1 Zr2 34.69(13) 7_556 . ?
O6 Zr1 Zr2 89.6(2) 13_666 . ?
O5 Zr1 Zr2 34.93(13) . . ?
O5 Zr1 Zr2 89.2(2) 16_556 . ?
O51 Zr1 Zr2 165.65(12) 10_666 . ?
O51 Zr1 Zr2 110.88(11) 19_665 . ?
O51 Zr1 Zr2 110.81(13) 16_556 . ?
O51 Zr1 Zr2 75.10(11) . . ?
Zr2 Zr1 Zr2 90.55(3) 13_666 . ?
Zr2 Zr1 Zr2 60.59(3) 4_665 . ?
Zr2 Zr1 Zr2 60.05(3) 16_556 . ?
O6 Zr2 O6 68.9(3) . 7_556 ?
O6 Zr2 O5 70.5(3) . 4_665 ?
O6 Zr2 O5 107.2(4) 7_556 4_665 ?
O6 Zr2 O5 107.2(4) . . ?
O6 Zr2 O5 70.5(3) 7_556 . ?
O5 Zr2 O5 67.7(4) 4_665 . ?
O6 Zr2 O4 145.20(16) . . ?
O6 Zr2 O4 145.20(16) 7_556 . ?
O5 Zr2 O4 87.0(3) 4_665 . ?
O5 Zr2 O4 87.0(3) . . ?
O6 Zr2 O3 83.3(4) . . ?
O6 Zr2 O3 83.3(4) 7_556 . ?
O5 Zr2 O3 144.95(17) 4_665 . ?
O5 Zr2 O3 144.94(16) . . ?
O4 Zr2 O3 103.3(4) . . ?
O6 Zr2 O52 141.0(2) . . ?
O6 Zr2 O52 76.5(2) 7_556 . ?
O5 Zr2 O52 139.5(2) 4_665 . ?
O5 Zr2 O52 76.4(3) . . ?
O4 Zr2 O52 72.51(17) . . ?
O3 Zr2 O52 75.1(2) . . ?
O6 Zr2 O52 76.5(2) . 22 ?
O6 Zr2 O52 141.0(2) 7_556 22 ?
O5 Zr2 O52 76.4(3) 4_665 22 ?
O5 Zr2 O52 139.5(2) . 22 ?
O4 Zr2 O52 72.51(17) . 22 ?
O3 Zr2 O52 75.1(2) . 22 ?
O52 Zr2 O52 126.4(3) . 22 ?
O6 Zr2 Zr1 35.0(2) . 13_666 ?
O6 Zr2 Zr1 88.7(2) 7_556 13_666 ?
O5 Zr2 Zr1 35.6(2) 4_665 13_666 ?
O5 Zr2 Zr1 88.3(2) . 13_666 ?
O4 Zr2 Zr1 117.67(17) . 13_666 ?
O3 Zr2 Zr1 114.62(18) . 13_666 ?
O52 Zr2 Zr1 161.50(13) . 13_666 ?
O52 Zr2 Zr1 72.06(13) 22 13_666 ?
O6 Zr2 Zr1 88.7(2) . . ?
O6 Zr2 Zr1 35.0(2) 7_556 . ?
O5 Zr2 Zr1 88.3(2) 4_665 . ?
O5 Zr2 Zr1 35.6(2) . . ?
O4 Zr2 Zr1 117.67(17) . . ?
O3 Zr2 Zr1 114.62(18) . . ?
O52 Zr2 Zr1 72.06(13) . . ?
O52 Zr2 Zr1 161.50(13) 22 . ?
Zr1 Zr2 Zr1 89.44(3) 13_666 . ?
O6 Zr2 Zr2 34.48(17) . 16_556 ?
O6 Zr2 Zr2 34.48(17) 7_556 16_556 ?
O5 Zr2 Zr2 89.7(3) 4_665 16_556 ?
O5 Zr2 Zr2 89.7(3) . 16_556 ?
O4 Zr2 Zr2 176.0(3) . 16_556 ?
O3 Zr2 Zr2 80.7(3) . 16_556 ?
O52 Zr2 Zr2 108.84(13) . 16_556 ?
O52 Zr2 Zr2 108.84(13) 22 16_556 ?
Zr1 Zr2 Zr2 59.974(14) 13_666 16_556 ?
Zr1 Zr2 Zr2 59.976(14) . 16_556 ?
O6 Zr2 Zr2 89.0(3) . 4_665 ?
O6 Zr2 Zr2 89.0(3) 7_556 4_665 ?
O5 Zr2 Zr2 33.85(17) 4_665 4_665 ?
O5 Zr2 Zr2 33.86(17) . 4_665 ?
O4 Zr2 Zr2 86.0(3) . 4_665 ?
O3 Zr2 Zr2 170.7(3) . 4_665 ?
O52 Zr2 Zr2 108.32(16) . 4_665 ?
O52 Zr2 Zr2 108.32(16) 22 4_665 ?
Zr1 Zr2 Zr2 59.704(15) 13_666 4_665 ?
Zr1 Zr2 Zr2 59.706(15) . 4_665 ?
Zr2 Zr2 Zr2 90.0 16_556 4_665 ?
C12 Rh1 N1 88.8(4) . 21_565 ?
C12 Rh1 N1 88.8(4) . . ?
C11 Rh1 N1 91.2(4) . . ?
N1 Rh1 N1 177.5(7) 21_565 . ?
C12 Rh1 N2 90.3(4) . 16_557 ?
N1 Rh1 N2 90.005(8) 21_565 16_557 ?
N1 Rh1 N2 90.010(7) . 16_557 ?
C12 Rh1 N2 90.3(4) . . ?
C11 Rh1 N2 89.7(4) . . ?
N1 Rh1 N2 90.007(8) 21_565 . ?
N1 Rh1 N2 90.007(7) . . ?
N2 Rh1 N2 179.3(8) 16_557 . ?
C11 Rh1 Cl2 0.0(6) . . ?
N1 Rh1 Cl2 91.2(4) 21_565 . ?
N1 Rh1 Cl2 91.2(4) . . ?
N2 Rh1 Cl2 89.7(3) 16_557 . ?
N2 Rh1 Cl2 89.7(4) . . ?
C12 Rh1 Cl1 0.0(7) . . ?
N1 Rh1 Cl1 88.8(4) 21_565 . ?
N1 Rh1 Cl1 88.8(4) . . ?
N2 Rh1 Cl1 90.3(4) 16_557 . ?
N2 Rh1 Cl1 90.3(4) . . ?
O12 Cl1 Rh1 180(4) . . ?
O12 C12 Rh1 180.0(13) . . ?
O11 Cl2 Rh1 180(2) . . ?
O11 C11 Rh1 180.0(18) . . ?
Cl2 O11 C11 0.0(17) . . ?
C1 N1 C1 106.2(8) 16_557 . ?
C1 N1 Rh1 126.9(4) 16_557 . ?
C1 N1 Rh1 126.9(4) . . ?
C6 N2 C6 106.6(8) 21_565 . ?
C6 N2 Rh1 126.6(4) 21_565 . ?
C6 N2 Rh1 126.6(4) . . ?
N1 C1 C5 125.2(7) . . ?
N1 C1 C2 109.7(6) . . ?
C5 C1 C2 125.0(7) . . ?
C2 C2 C1 107.2(4) 16_557 . ?
C2 C2 H2 126.4 16_557 . ?
C1 C2 H2 126.4 . . ?
C6 C5 C1 125.2(7) . . ?
C6 C5 C51 118.8(7) . . ?
C1 C5 C51 116.0(7) . . ?
N2 C6 C5 125.7(7) . . ?
N2 C6 C7 110.1(6) . . ?
C5 C6 C7 124.1(7) . . ?
C7 C7 C6 106.6(4) 21_565 . ?
C7 C7 H7 126.7 21_565 . ?
C6 C7 H7 126.7 . . ?
C52 C51 C56 117.4(7) . . ?
C52 C51 C5 122.1(9) . . ?
C56 C51 C5 120.4(9) . . ?
C51 C52 C53 121.7(8) . . ?
C51 C52 H52 119.2 . . ?
C53 C52 H52 119.1 . . ?
C54 C53 C52 119.6(8) . . ?
C54 C53 H53 120.2 . . ?
C52 C53 H53 120.2 . . ?
C55 C54 C53 119.3(7) . . ?
C55 C54 C57 120.1(7) . . ?
C53 C54 C57 120.4(7) . . ?
C56 C55 C54 118.8(9) . . ?
C56 C55 H55 120.6 . . ?
C54 C55 H55 120.6 . . ?
C51 C56 C55 123.2(9) . . ?
C51 C56 H56 118.4 . . ?
C55 C56 H56 118.4 . . ?
O51 C57 O52 125.6(6) . . ?
O51 C57 C54 118.0(6) . . ?
O52 C57 C54 116.4(6) . . ?
C57 O51 Zr1 131.6(4) . . ?
C57 O52 Zr2 135.0(4) . . ?
Zr2 O6 Zr2 111.0(3) . 16_556 ?
Zr2 O6 Zr1 110.4(3) . 13_666 ?
Zr2 O6 Zr1 110.3(3) 16_556 13_666 ?
Zr2 O6 H6 108.3 . . ?
Zr2 O6 H6 108.3 16_556 . ?
Zr1 O6 H6 108.3 13_666 . ?
Zr2 O5 Zr2 112.3(4) 4_665 . ?
Zr2 O5 Zr1 109.5(3) 4_665 . ?
Zr2 O5 Zr1 109.5(3) . . ?
Zr2 O5 H5 108.5 4_665 . ?
Zr2 O5 H5 108.5 . . ?
Zr1 O5 H5 108.5 . . ?
Cl1 O12 C12 0.0(11) . . ?

loop_
_geom_bond_atom_site_label_1
_geom_bond_atom_site_label_2
_geom_bond_distance
_geom_bond_site_symmetry_2
_geom_bond_publ_flag
Zr1 O6 2.141(8) 7_556 ?
Zr1 O6 2.141(8) 13_666 ?
Zr1 O5 2.162(7) . ?
Zr1 O5 2.162(7) 16_556 ?
Zr1 O51 2.216(4) 10_666 ?
Zr1 O51 2.216(4) 19_665 ?
Zr1 O51 2.216(4) 16_556 ?
Zr1 O51 2.216(4) . ?
Zr1 Zr2 3.5038(10) 13_666 ?
Zr1 Zr2 3.5038(10) 4_665 ?
Zr1 Zr2 3.5038(10) 16_556 ?
Zr1 Zr2 3.5039(10) . ?
Zr2 O6 2.127(4) . ?
Zr2 O6 2.127(4) 7_556 ?
Zr2 O5 2.128(4) 4_665 ?
Zr2 O5 2.129(4) . ?
Zr2 O4 2.220(8) . ?
Zr2 O3 2.234(9) . ?
Zr2 O52 2.236(4) . ?
Zr2 O52 2.236(4) 22 ?
Zr2 Zr2 3.5064(15) 16_556 ?
Zr2 Zr2 3.5349(18) 4_665 ?
Rh1 C12 1.788(19) . ?
Rh1 C11 1.792(19) . ?
Rh1 N1 2.018(7) 21_565 ?
Rh1 N1 2.018(7) . ?
Rh1 N2 2.027(7) 16_557 ?
Rh1 N2 2.027(7) . ?
Rh1 Cl2 2.22(2) . ?
Rh1 Cl1 2.28(3) . ?
Cl1 O12 0.68(3) . ?
C12 O12 1.18(2) . ?
Cl2 O11 0.75(3) . ?
C11 O11 1.18(2) . ?
N1 C1 1.370(8) 16_557 ?
N1 C1 1.370(8) . ?
N2 C6 1.366(8) 21_565 ?
N2 C6 1.366(8) . ?
C1 C5 1.401(10) . ?
C1 C2 1.446(10) . ?
C2 C2 1.339(16) 16_557 ?
C2 H2 0.9500 . ?
C5 C6 1.384(10) . ?
C5 C51 1.489(10) . ?
C6 C7 1.429(10) . ?
C7 C7 1.374(15) 21_565 ?
C7 H7 0.9500 . ?
C51 C52 1.358(12) . ?
C51 C56 1.372(13) . ?
C52 C53 1.405(10) . ?
C52 H52 0.9500 . ?
C53 C54 1.386(11) . ?
C53 H53 0.9500 . ?
C54 C55 1.383(11) . ?
C54 C57 1.461(9) . ?
C55 C56 1.382(11) . ?
C55 H55 0.9500 . ?
C56 H56 0.9500 . ?
C57 O51 1.254(8) . ?
C57 O52 1.270(8) . ?
O6 H6 1.0000 . ?
O5 H5 1.0000 . ?

loop_
_geom_torsion_atom_site_label_1
_geom_torsion_atom_site_label_2
_geom_torsion_atom_site_label_3
_geom_torsion_atom_site_label_4
_geom_torsion
_geom_torsion_site_symmetry_1
_geom_torsion_site_symmetry_2
_geom_torsion_site_symmetry_3
_geom_torsion_site_symmetry_4
_geom_torsion_publ_flag
C1 N1 C1 C5 -176.1(7) 16_557 . . . ?
Rh1 N1 C1 C5 4(2) . . . . ?
C1 N1 C1 C2 1.4(18) 16_557 . . . ?
Rh1 N1 C1 C2 -178.5(9) . . . . ?
N1 C1 C2 C2 -0.9(11) . . . 16_557 ?
C5 C1 C2 C2 176.7(10) . . . 16_557 ?
N1 C1 C5 C6 -3(2) . . . . ?
C2 C1 C5 C6 -179.9(13) . . . . ?
N1 C1 C5 C51 176.0(12) . . . . ?
C2 C1 C5 C51 -1.2(18) . . . . ?
C6 N2 C6 C5 -178.7(7) 21_565 . . . ?
Rh1 N2 C6 C5 7.6(19) . . . . ?
C6 N2 C6 C7 0.1(17) 21_565 . . . ?
Rh1 N2 C6 C7 -173.7(9) . . . . ?
C1 C5 C6 N2 -3(2) . . . . ?
C51 C5 C6 N2 177.9(11) . . . . ?
C1 C5 C6 C7 178.0(12) . . . . ?
C51 C5 C6 C7 -0.7(18) . . . . ?
N2 C6 C7 C7 0.0(10) . . . 21_565 ?
C5 C6 C7 C7 178.8(10) . . . 21_565 ?
C6 C5 C51 C52 -68.8(14) . . . . ?
C1 C5 C51 C52 112.4(11) . . . . ?
C6 C5 C51 C56 112.4(12) . . . . ?
C1 C5 C51 C56 -66.5(14) . . . . ?
C56 C51 C52 C53 0.2(14) . . . . ?
C5 C51 C52 C53 -178.6(8) . . . . ?
C51 C52 C53 C54 0.2(14) . . . . ?
C52 C53 C54 C55 0.0(13) . . . . ?
C52 C53 C54 C57 174.6(8) . . . . ?
C53 C54 C55 C56 -0.6(15) . . . . ?
C57 C54 C55 C56 -175.3(9) . . . . ?
C52 C51 C56 C55 -0.9(16) . . . . ?
C5 C51 C56 C55 178.0(10) . . . . ?
C54 C55 C56 C51 1.1(17) . . . . ?
C55 C54 C57 O51 -171.8(8) . . . . ?
C53 C54 C57 O51 13.6(12) . . . . ?
C55 C54 C57 O52 9.6(12) . . . . ?
C53 C54 C57 O52 -165.0(8) . . . . ?
O52 C57 O51 Zr1 10.1(12) . . . . ?
C54 C57 O51 Zr1 -168.4(5) . . . . ?
O51 C57 O52 Zr2 -10.2(13) . . . . ?
C54 C57 O52 Zr2 168.2(5) . . . . ?
